data_1564968
loop_
_publ_author_name
'Gonzalez, Rodary'
'Azpiroz, Ram\'on'
'Sharma, Pankaj'
'Villamizar C, Claudia P.'
'Anzaldo, Bertin'
'P\'erez-Flores, Francisco J.'
'Toscano, Ruben Alfredo'

_publ_section_title
;
 Ferrocenylated Chalcogen (Se and Te)-containing N-heterocyclic carbenes:
 Selenones, silver and palladium complexes
;
_journal_name_full 'Inorganica Chimica Acta'
_journal_page_first 119531
_journal_paper_doi 10.1016/j.ica.2020.119531
_journal_volume 506
_journal_year 2020
_chemical_formula_moiety 'C22 H23 Fe I N2 Te'
_chemical_formula_sum 'C22 H23 Fe I N2 Te'
_chemical_formula_weight 625.77
_space_group_crystal_system monoclinic
_space_group_IT_number 14
_space_group_name_Hall '-P 2ybc'
_space_group_name_H-M_alt 'P 1 21/c 1'
_atom_sites_solution_hydrogens geom
_atom_sites_solution_primary direct
_atom_sites_solution_secondary difmap
_audit_creation_method SHELXL-2016/6
_cell_angle_alpha 90
_cell_angle_beta 101.824(5)
_cell_angle_gamma 90
_cell_formula_units_Z 4
_cell_length_a 8.8989(14)
_cell_length_b 23.167(4)
_cell_length_c 11.1057(16)
_cell_measurement_reflns_used 9755
_cell_measurement_temperature 298(2)
_cell_measurement_theta_max 30.01
_cell_measurement_theta_min 2.34
_cell_volume 2241.0(6)
_computing_cell_refinement 'APEX2 v2014.1-1(Bruker, 2014)'
_computing_data_collection 'APEX2 v2014.1-1(Bruker, 2014)'
_computing_data_reduction 'SAINT V8.34A (Bruker, 2014)'
_computing_molecular_graphics 'XP V 5.1 (Bruker, 1998)'
_computing_publication_material 'CIFTAB V 2013/2 (Sheldrick, 2013)'
_computing_structure_refinement 'SHELXL-2016/6 (Sheldrick, 2015)'
_computing_structure_solution 'SHELXT-2014 (Sheldrick, 2014)'
_diffrn_ambient_temperature 298(2)
_diffrn_detector_area_resol_mean 52.0833
_diffrn_measured_fraction_theta_full 0.997
_diffrn_measured_fraction_theta_max 0.998
_diffrn_measurement_device_type 'Bruker D8 Venture \k-geometry diffractometer 208039-01'
_diffrn_measurement_method '\f and \w-scans'
_diffrn_radiation_monochromator 'Helios multilayer mirror'
_diffrn_radiation_type MoK\a
_diffrn_radiation_wavelength 0.71073
_diffrn_reflns_av_R_equivalents 0.0632
_diffrn_reflns_av_unetI/netI 0.0478
_diffrn_reflns_Laue_measured_fraction_full 0.997
_diffrn_reflns_Laue_measured_fraction_max 0.998
_diffrn_reflns_limit_h_max 12
_diffrn_reflns_limit_h_min -12
_diffrn_reflns_limit_k_max 32
_diffrn_reflns_limit_k_min -32
_diffrn_reflns_limit_l_max 12
_diffrn_reflns_limit_l_min -15
_diffrn_reflns_number 36152
_diffrn_reflns_point_group_measured_fraction_full 0.997
_diffrn_reflns_point_group_measured_fraction_max 0.998
_diffrn_reflns_theta_full 25.242
_diffrn_reflns_theta_max 29.575
_diffrn_reflns_theta_min 2.338
_diffrn_source 'micro-focus X-ray source'
_exptl_absorpt_coefficient_mu 3.335
_exptl_absorpt_correction_T_max 0.7460
_exptl_absorpt_correction_T_min 0.4796
_exptl_absorpt_correction_type multi-scan
_exptl_absorpt_process_details '(Sheldrick, 2012)'
_exptl_crystal_colour yellow
_exptl_crystal_density_diffrn 1.855
_exptl_crystal_description prism
_exptl_crystal_F_000 1200
_exptl_crystal_size_max 0.446
_exptl_crystal_size_mid 0.316
_exptl_crystal_size_min 0.262
_refine_diff_density_max 1.095
_refine_diff_density_min -0.453
_refine_diff_density_rms 0.132
_refine_ls_extinction_coef .
_refine_ls_extinction_method none
_refine_ls_goodness_of_fit_ref 1.111
_refine_ls_hydrogen_treatment constr
_refine_ls_matrix_type full
_refine_ls_number_parameters 244
_refine_ls_number_reflns 6297
_refine_ls_number_restraints 0
_refine_ls_restrained_S_all 1.111
_refine_ls_R_factor_all 0.0853
_refine_ls_R_factor_gt 0.0481
_refine_ls_shift/su_max 0.001
_refine_ls_shift/su_mean 0.000
_refine_ls_structure_factor_coef Fsqd
_refine_ls_weighting_details 'w=1/[\s^2^(Fo^2^)+(0.0196P)^2^+4.6728P] where P=(Fo^2^+2Fc^2^)/3'
_refine_ls_weighting_scheme calc
_refine_ls_wR_factor_gt 0.0859
_refine_ls_wR_factor_ref 0.0963
_reflns_Friedel_coverage 0.000
_reflns_Friedel_fraction_full .
_reflns_Friedel_fraction_max .
_reflns_number_gt 4249
_reflns_number_total 6297
_reflns_threshold_expression 'I > 2\s(I)'
_cod_data_source_file 196SHP17.cif
_cod_data_source_block 196SHP17
_cod_original_sg_symbol_H-M 'P 21/c'
_cod_database_code 1564968
_shelx_shelxl_version_number 2016/6
_shelx_space_group_comment
;
The symmetry employed for this shelxl refinement is uniquely defined
by the following loop, which should always be used as a source of
symmetry information in preference to the above space-group names.
They are only intended as comments.
;
_shelx_estimated_absorpt_t_min 0.318
_shelx_estimated_absorpt_t_max 0.475

loop_
_space_group_symop_operation_xyz
'x, y, z'
'-x, y+1/2, -z+1/2'
'-x, -y, -z'
'x, -y-1/2, z-1/2'

loop_
_atom_site_label
_atom_site_type_symbol
_atom_site_fract_x
_atom_site_fract_y
_atom_site_fract_z
_atom_site_U_iso_or_equiv
_atom_site_adp_type
_atom_site_occupancy
_atom_site_site_symmetry_order
_atom_site_calc_flag
_atom_site_refinement_flags_posn
_atom_site_refinement_flags_adp
_atom_site_refinement_flags_occupancy
_atom_site_disorder_assembly
_atom_site_disorder_group
I1 I 0.44319(4) 0.35093(2) 0.88606(3) 0.05373(11) Uani 1 1 d . . . . .
Te1 Te 0.48530(4) 0.50415(2) 1.24140(3) 0.04886(10) Uani 1 1 d . . . . .
Fe1 Fe 0.91851(8) 0.34434(3) 0.58770(6) 0.04225(16) Uani 1 1 d . . . . .
N1 N 0.9712(4) 0.38496(17) 0.9816(4) 0.0455(9) Uani 1 1 d . . . . .
N3 N 0.8897(4) 0.42979(17) 1.1261(4) 0.0468(9) Uani 1 1 d . . . . .
C2 C 0.8504(6) 0.3951(2) 1.0294(4) 0.0476(11) Uani 1 1 d . . . . .
H2 H 0.752584 0.380374 1.000095 0.057 Uiso 1 1 calc R U . . .
C4 C 1.0426(6) 0.4423(3) 1.1383(6) 0.0715(17) Uani 1 1 d . . . . .
H4 H 1.100724 0.465985 1.197768 0.086 Uiso 1 1 calc R U . . .
C5 C 1.0927(6) 0.4144(3) 1.0494(6) 0.0727(17) Uani 1 1 d . . . . .
H5 H 1.192412 0.414815 1.035820 0.087 Uiso 1 1 calc R U . . .
C6 C 0.9384(6) 0.38115(19) 0.7552(4) 0.0436(11) Uani 1 1 d . . . . .
C7 C 0.7911(6) 0.3929(2) 0.6818(5) 0.0550(13) Uani 1 1 d . . . . .
H7 H 0.692381 0.381790 0.701057 0.066 Uiso 1 1 calc R U . . .
C8 C 0.8118(7) 0.4226(2) 0.5757(5) 0.0634(15) Uani 1 1 d . . . . .
H8 H 0.729812 0.435447 0.508165 0.076 Uiso 1 1 calc R U . . .
C9 C 0.9710(7) 0.4297(2) 0.5823(5) 0.0572(14) Uani 1 1 d . . . . .
H9 H 1.018623 0.448646 0.520615 0.069 Uiso 1 1 calc R U . . .
C10 C 1.0495(6) 0.40449(19) 0.6939(4) 0.0482(12) Uani 1 1 d . . . . .
H10 H 1.161114 0.402907 0.722848 0.058 Uiso 1 1 calc R U . . .
C11 C 0.9428(9) 0.2579(2) 0.6142(6) 0.0688(17) Uani 1 1 d . . . . .
H11 H 0.956531 0.237638 0.693090 0.083 Uiso 1 1 calc R U . . .
C12 C 0.8015(8) 0.2700(2) 0.5334(7) 0.0723(18) Uani 1 1 d . . . . .
H12 H 0.699440 0.260131 0.547518 0.087 Uiso 1 1 calc R U . . .
C13 C 0.8318(7) 0.2987(2) 0.4316(6) 0.0678(16) Uani 1 1 d . . . . .
H13 H 0.754978 0.312557 0.361335 0.081 Uiso 1 1 calc R U . . .
C14 C 0.9903(7) 0.3049(2) 0.4469(5) 0.0604(14) Uani 1 1 d . . . . .
H14 H 1.043934 0.323695 0.388677 0.073 Uiso 1 1 calc R U . . .
C15 C 1.0604(7) 0.2792(2) 0.5583(5) 0.0588(14) Uani 1 1 d . . . . .
H15 H 1.170994 0.276711 0.591755 0.071 Uiso 1 1 calc R U . . .
C16 C 0.9714(6) 0.3481(2) 0.8724(5) 0.0521(13) Uani 1 1 d . . . . .
H16A H 0.894879 0.318035 0.869053 0.062 Uiso 1 1 calc R U . . .
H16B H 1.070841 0.329693 0.881034 0.062 Uiso 1 1 calc R U . . .
C17 C 0.7863(6) 0.4504(2) 1.2055(4) 0.0499(12) Uani 1 1 d . . . . .
H17A H 0.838724 0.479442 1.261584 0.060 Uiso 1 1 calc R U . . .
H17B H 0.760886 0.418415 1.254139 0.060 Uiso 1 1 calc R U . . .
C18 C 0.6419(6) 0.4754(2) 1.1315(4) 0.0461(11) Uani 1 1 d . . . . .
H18A H 0.591529 0.446478 1.073870 0.055 Uiso 1 1 calc R U . . .
H18B H 0.667890 0.507709 1.084121 0.055 Uiso 1 1 calc R U . . .
C19 C 0.4435(5) 0.4217(2) 1.3108(4) 0.0455(11) Uani 1 1 d . . . . .
C20 C 0.4064(6) 0.4197(2) 1.4257(5) 0.0569(13) Uani 1 1 d . . . . .
H20 H 0.400928 0.453747 1.468817 0.068 Uiso 1 1 calc R U . . .
C21 C 0.3771(7) 0.3674(3) 1.4775(6) 0.0726(17) Uani 1 1 d . . . . .
H21 H 0.351737 0.366626 1.554628 0.087 Uiso 1 1 calc R U . . .
C22 C 0.3857(8) 0.3172(3) 1.4152(7) 0.0765(18) Uani 1 1 d . . . . .
H22 H 0.369272 0.282037 1.450913 0.092 Uiso 1 1 calc R U . . .
C23 C 0.4186(7) 0.3185(2) 1.2995(6) 0.0685(16) Uani 1 1 d . . . . .
H23 H 0.421403 0.284237 1.256345 0.082 Uiso 1 1 calc R U . . .
C24 C 0.4476(6) 0.3704(2) 1.2468(5) 0.0555(13) Uani 1 1 d . . . . .
H24 H 0.469869 0.370951 1.168580 0.067 Uiso 1 1 calc R U . . .

loop_
_atom_site_aniso_label
_atom_site_aniso_U_11
_atom_site_aniso_U_22
_atom_site_aniso_U_33
_atom_site_aniso_U_23
_atom_site_aniso_U_13
_atom_site_aniso_U_12
I1 0.0473(2) 0.0536(2) 0.0584(2) -0.00605(15) 0.00643(15) -0.00202(15)
Te1 0.0532(2) 0.04895(19) 0.04703(18) -0.00498(14) 0.01622(15) 0.00813(15)
Fe1 0.0393(4) 0.0401(3) 0.0480(4) -0.0064(3) 0.0104(3) 0.0026(3)
N1 0.043(2) 0.051(2) 0.046(2) -0.0023(18) 0.0166(19) 0.0025(18)
N3 0.038(2) 0.056(2) 0.045(2) -0.0100(18) 0.0064(17) 0.0011(18)
C2 0.041(3) 0.057(3) 0.046(3) -0.012(2) 0.011(2) -0.003(2)
C4 0.037(3) 0.107(5) 0.066(4) -0.029(3) -0.001(3) -0.010(3)
C5 0.038(3) 0.111(5) 0.071(4) -0.019(4) 0.018(3) -0.007(3)
C6 0.050(3) 0.035(2) 0.047(3) -0.0074(19) 0.012(2) 0.005(2)
C7 0.044(3) 0.054(3) 0.067(3) -0.013(3) 0.013(3) 0.013(2)
C8 0.069(4) 0.057(3) 0.058(3) -0.002(3) -0.002(3) 0.023(3)
C9 0.081(4) 0.040(3) 0.051(3) 0.004(2) 0.012(3) -0.004(3)
C10 0.056(3) 0.039(2) 0.049(3) -0.007(2) 0.010(2) -0.007(2)
C11 0.109(6) 0.038(3) 0.064(4) -0.004(2) 0.027(4) 0.006(3)
C12 0.063(4) 0.055(3) 0.104(5) -0.030(3) 0.030(4) -0.019(3)
C13 0.063(4) 0.063(3) 0.069(4) -0.019(3) -0.007(3) 0.002(3)
C14 0.070(4) 0.059(3) 0.056(3) -0.015(3) 0.023(3) -0.002(3)
C15 0.052(3) 0.055(3) 0.070(4) -0.013(3) 0.015(3) 0.014(3)
C16 0.064(4) 0.039(2) 0.058(3) -0.002(2) 0.026(3) 0.006(2)
C17 0.047(3) 0.060(3) 0.043(3) -0.011(2) 0.010(2) 0.000(2)
C18 0.051(3) 0.051(3) 0.038(2) -0.004(2) 0.013(2) 0.003(2)
C19 0.037(3) 0.050(3) 0.047(3) -0.007(2) 0.002(2) 0.002(2)
C20 0.057(3) 0.064(3) 0.053(3) -0.011(3) 0.022(3) -0.007(3)
C21 0.080(5) 0.077(4) 0.069(4) 0.000(3) 0.035(3) -0.014(3)
C22 0.076(5) 0.064(4) 0.098(5) 0.012(4) 0.037(4) -0.001(3)
C23 0.067(4) 0.053(3) 0.086(5) -0.009(3) 0.019(3) -0.001(3)
C24 0.063(4) 0.054(3) 0.051(3) -0.006(2) 0.016(3) 0.005(3)

loop_
_atom_type_symbol
_atom_type_description
_atom_type_scat_dispersion_real
_atom_type_scat_dispersion_imag
_atom_type_scat_source
C C 0.0033 0.0016 'International Tables Vol C Tables 4.2.6.8 and 6.1.1.4'
H H 0.0000 0.0000 'International Tables Vol C Tables 4.2.6.8 and 6.1.1.4'
N N 0.0061 0.0033 'International Tables Vol C Tables 4.2.6.8 and 6.1.1.4'
Fe Fe 0.3463 0.8444 'International Tables Vol C Tables 4.2.6.8 and 6.1.1.4'
Te Te -0.5308 1.6751 'International Tables Vol C Tables 4.2.6.8 and 6.1.1.4'
I I -0.4742 1.8119 'International Tables Vol C Tables 4.2.6.8 and 6.1.1.4'

loop_
_geom_angle_atom_site_label_1
_geom_angle_atom_site_label_2
_geom_angle_atom_site_label_3
_geom_angle
_geom_angle_site_symmetry_1
_geom_angle_site_symmetry_3
C19 Te1 C18 96.32(19) . .
C6 Fe1 C14 156.9(2) . .
C6 Fe1 C11 107.2(2) . .
C14 Fe1 C11 68.0(2) . .
C6 Fe1 C7 41.1(2) . .
C14 Fe1 C7 160.9(2) . .
C11 Fe1 C7 121.7(3) . .
C6 Fe1 C10 41.0(2) . .
C14 Fe1 C10 121.5(2) . .
C11 Fe1 C10 124.1(2) . .
C7 Fe1 C10 68.7(2) . .
C6 Fe1 C15 121.3(2) . .
C14 Fe1 C15 40.3(2) . .
C11 Fe1 C15 40.6(2) . .
C7 Fe1 C15 157.3(2) . .
C10 Fe1 C15 107.5(2) . .
C6 Fe1 C9 68.9(2) . .
C14 Fe1 C9 107.8(2) . .
C11 Fe1 C9 160.9(3) . .
C7 Fe1 C9 68.5(2) . .
C10 Fe1 C9 40.8(2) . .
C15 Fe1 C9 124.2(2) . .
C6 Fe1 C8 68.7(2) . .
C14 Fe1 C8 124.6(2) . .
C11 Fe1 C8 157.2(3) . .
C7 Fe1 C8 40.5(2) . .
C10 Fe1 C8 68.4(2) . .
C15 Fe1 C8 160.8(3) . .
C9 Fe1 C8 40.6(2) . .
C6 Fe1 C12 124.9(2) . .
C14 Fe1 C12 67.3(3) . .
C11 Fe1 C12 40.7(3) . .
C7 Fe1 C12 108.3(2) . .
C10 Fe1 C12 161.6(3) . .
C15 Fe1 C12 67.8(2) . .
C9 Fe1 C12 156.7(3) . .
C8 Fe1 C12 121.9(3) . .
C6 Fe1 C13 161.2(3) . .
C14 Fe1 C13 40.1(2) . .
C11 Fe1 C13 67.8(3) . .
C7 Fe1 C13 124.7(2) . .
C10 Fe1 C13 156.9(2) . .
C15 Fe1 C13 67.6(2) . .
C9 Fe1 C13 121.8(2) . .
C8 Fe1 C13 108.4(2) . .
C12 Fe1 C13 39.7(3) . .
C2 N1 C5 108.0(4) . .
C2 N1 C16 124.9(4) . .
C5 N1 C16 127.2(4) . .
C2 N3 C4 107.4(4) . .
C2 N3 C17 125.8(4) . .
C4 N3 C17 126.9(4) . .
N1 C2 N3 109.5(4) . .
N1 C2 H2 125.2 . .
N3 C2 H2 125.2 . .
C5 C4 N3 107.5(5) . .
C5 C4 H4 126.3 . .
N3 C4 H4 126.3 . .
C4 C5 N1 107.7(5) . .
C4 C5 H5 126.2 . .
N1 C5 H5 126.2 . .
C10 C6 C7 107.7(5) . .
C10 C6 C16 125.8(5) . .
C7 C6 C16 126.5(5) . .
C10 C6 Fe1 69.9(3) . .
C7 C6 Fe1 69.8(3) . .
C16 C6 Fe1 123.6(3) . .
C8 C7 C6 108.1(5) . .
C8 C7 Fe1 70.0(3) . .
C6 C7 Fe1 69.1(3) . .
C8 C7 H7 126.0 . .
C6 C7 H7 126.0 . .
Fe1 C7 H7 126.0 . .
C7 C8 C9 108.4(5) . .
C7 C8 Fe1 69.5(3) . .
C9 C8 Fe1 69.7(3) . .
C7 C8 H8 125.8 . .
C9 C8 H8 125.8 . .
Fe1 C8 H8 125.8 . .
C8 C9 C10 107.8(5) . .
C8 C9 Fe1 69.7(3) . .
C10 C9 Fe1 69.4(3) . .
C8 C9 H9 126.1 . .
C10 C9 H9 126.1 . .
Fe1 C9 H9 126.1 . .
C9 C10 C6 108.1(5) . .
C9 C10 Fe1 69.8(3) . .
C6 C10 Fe1 69.1(3) . .
C9 C10 H10 126.0 . .
C6 C10 H10 126.0 . .
Fe1 C10 H10 126.0 . .
C15 C11 C12 107.2(6) . .
C15 C11 Fe1 70.0(3) . .
C12 C11 Fe1 70.0(3) . .
C15 C11 H11 126.4 . .
C12 C11 H11 126.4 . .
Fe1 C11 H11 126.4 . .
C13 C12 C11 108.4(6) . .
C13 C12 Fe1 70.3(3) . .
C11 C12 Fe1 69.3(3) . .
C13 C12 H12 125.8 . .
C11 C12 H12 125.8 . .
Fe1 C12 H12 125.8 . .
C12 C13 C14 108.2(6) . .
C12 C13 Fe1 70.0(3) . .
C14 C13 Fe1 69.3(3) . .
C12 C13 H13 125.9 . .
C14 C13 H13 125.9 . .
Fe1 C13 H13 125.9 . .
C13 C14 C15 108.7(5) . .
C13 C14 Fe1 70.7(3) . .
C15 C14 Fe1 70.3(3) . .
C13 C14 H14 125.7 . .
C15 C14 H14 125.7 . .
Fe1 C14 H14 125.7 . .
C14 C15 C11 107.6(5) . .
C14 C15 Fe1 69.4(3) . .
C11 C15 Fe1 69.4(3) . .
C14 C15 H15 126.2 . .
C11 C15 H15 126.2 . .
Fe1 C15 H15 126.2 . .
N1 C16 C6 112.8(4) . .
N1 C16 H16A 109.0 . .
C6 C16 H16A 109.0 . .
N1 C16 H16B 109.0 . .
C6 C16 H16B 109.0 . .
H16A C16 H16B 107.8 . .
N3 C17 C18 111.6(4) . .
N3 C17 H17A 109.3 . .
C18 C17 H17A 109.3 . .
N3 C17 H17B 109.3 . .
C18 C17 H17B 109.3 . .
H17A C17 H17B 108.0 . .
C17 C18 Te1 113.2(3) . .
C17 C18 H18A 108.9 . .
Te1 C18 H18A 108.9 . .
C17 C18 H18B 108.9 . .
Te1 C18 H18B 108.9 . .
H18A C18 H18B 107.7 . .
C20 C19 C24 118.7(5) . .
C20 C19 Te1 117.3(4) . .
C24 C19 Te1 124.0(4) . .
C19 C20 C21 120.8(5) . .
C19 C20 H20 119.6 . .
C21 C20 H20 119.6 . .
C22 C21 C20 120.0(6) . .
C22 C21 H21 120.0 . .
C20 C21 H21 120.0 . .
C21 C22 C23 120.0(6) . .
C21 C22 H22 120.0 . .
C23 C22 H22 120.0 . .
C22 C23 C24 120.5(6) . .
C22 C23 H23 119.7 . .
C24 C23 H23 119.7 . .
C23 C24 C19 120.0(5) . .
C23 C24 H24 120.0 . .
C19 C24 H24 120.0 . .

loop_
_geom_bond_atom_site_label_1
_geom_bond_atom_site_label_2
_geom_bond_distance
_geom_bond_site_symmetry_2
Te1 C19 2.122(5) .
Te1 C18 2.139(5) .
Fe1 C6 2.021(4) .
Fe1 C14 2.024(5) .
Fe1 C11 2.028(5) .
Fe1 C7 2.031(5) .
Fe1 C10 2.032(5) .
Fe1 C15 2.036(5) .
Fe1 C9 2.037(5) .
Fe1 C8 2.038(5) .
Fe1 C12 2.038(5) .
Fe1 C13 2.043(5) .
N1 C2 1.314(6) .
N1 C5 1.366(7) .
N1 C16 1.483(6) .
N3 C2 1.329(6) .
N3 C4 1.371(7) .
N3 C17 1.478(6) .
C2 H2 0.9300 .
C4 C5 1.332(8) .
C4 H4 0.9300 .
C5 H5 0.9300 .
C6 C10 1.418(7) .
C6 C7 1.421(7) .
C6 C16 1.485(7) .
C7 C8 1.408(8) .
C7 H7 0.9800 .
C8 C9 1.413(8) .
C8 H8 0.9800 .
C9 C10 1.418(7) .
C9 H9 0.9800 .
C10 H10 0.9800 .
C11 C15 1.410(8) .
C11 C12 1.415(9) .
C11 H11 0.9800 .
C12 C13 1.385(9) .
C12 H12 0.9800 .
C13 C14 1.394(8) .
C13 H13 0.9800 .
C14 C15 1.400(8) .
C14 H14 0.9800 .
C15 H15 0.9800 .
C16 H16A 0.9700 .
C16 H16B 0.9700 .
C17 C18 1.493(7) .
C17 H17A 0.9700 .
C17 H17B 0.9700 .
C18 H18A 0.9700 .
C18 H18B 0.9700 .
C19 C20 1.383(7) .
C19 C24 1.388(7) .
C20 C21 1.387(8) .
C20 H20 0.9300 .
C21 C22 1.364(9) .
C21 H21 0.9300 .
C22 C23 1.375(9) .
C22 H22 0.9300 .
C23 C24 1.385(8) .
C23 H23 0.9300 .
C24 H24 0.9300 .

loop_
_geom_hbond_atom_site_label_D
_geom_hbond_atom_site_label_H
_geom_hbond_atom_site_label_A
_geom_hbond_distance_DH
_geom_hbond_distance_HA
_geom_hbond_distance_DA
_geom_hbond_angle_DHA
_geom_hbond_site_symmetry_A
C2 H2 I1 0.93 2.87 3.788(5) 170.9 .
C18 H18A I1 0.97 3.14 4.110(5) 177.4 .

loop_
_geom_torsion_atom_site_label_1
_geom_torsion_atom_site_label_2
_geom_torsion_atom_site_label_3
_geom_torsion_atom_site_label_4
_geom_torsion
_geom_torsion_site_symmetry_1
_geom_torsion_site_symmetry_2
_geom_torsion_site_symmetry_3
_geom_torsion_site_symmetry_4
C5 N1 C2 N3 -0.4(6) . . . .
C16 N1 C2 N3 -179.9(4) . . . .
C4 N3 C2 N1 0.7(6) . . . .
C17 N3 C2 N1 -179.0(4) . . . .
C2 N3 C4 C5 -0.7(7) . . . .
C17 N3 C4 C5 179.0(5) . . . .
N3 C4 C5 N1 0.4(8) . . . .
C2 N1 C5 C4 -0.1(7) . . . .
C16 N1 C5 C4 179.4(5) . . . .
C10 C6 C7 C8 0.6(5) . . . .
C16 C6 C7 C8 -176.8(4) . . . .
Fe1 C6 C7 C8 -59.4(3) . . . .
C10 C6 C7 Fe1 60.0(3) . . . .
C16 C6 C7 Fe1 -117.5(4) . . . .
C6 C7 C8 C9 -0.2(6) . . . .
Fe1 C7 C8 C9 -59.0(4) . . . .
C6 C7 C8 Fe1 58.8(3) . . . .
C7 C8 C9 C10 -0.3(6) . . . .
Fe1 C8 C9 C10 -59.2(3) . . . .
C7 C8 C9 Fe1 58.9(4) . . . .
C8 C9 C10 C6 0.7(5) . . . .
Fe1 C9 C10 C6 -58.7(3) . . . .
C8 C9 C10 Fe1 59.4(4) . . . .
C7 C6 C10 C9 -0.8(5) . . . .
C16 C6 C10 C9 176.7(4) . . . .
Fe1 C6 C10 C9 59.1(3) . . . .
C7 C6 C10 Fe1 -59.9(3) . . . .
C16 C6 C10 Fe1 117.5(4) . . . .
C15 C11 C12 C13 -0.8(6) . . . .
Fe1 C11 C12 C13 59.6(4) . . . .
C15 C11 C12 Fe1 -60.4(4) . . . .
C11 C12 C13 C14 -0.1(6) . . . .
Fe1 C12 C13 C14 58.9(4) . . . .
C11 C12 C13 Fe1 -59.0(4) . . . .
C12 C13 C14 C15 0.9(6) . . . .
Fe1 C13 C14 C15 60.3(4) . . . .
C12 C13 C14 Fe1 -59.4(4) . . . .
C13 C14 C15 C11 -1.4(6) . . . .
Fe1 C14 C15 C11 59.1(4) . . . .
C13 C14 C15 Fe1 -60.5(4) . . . .
C12 C11 C15 C14 1.4(6) . . . .
Fe1 C11 C15 C14 -59.1(4) . . . .
C12 C11 C15 Fe1 60.5(4) . . . .
C2 N1 C16 C6 90.7(6) . . . .
C5 N1 C16 C6 -88.7(7) . . . .
C10 C6 C16 N1 95.0(5) . . . .
C7 C6 C16 N1 -88.0(6) . . . .
Fe1 C6 C16 N1 -176.7(3) . . . .
C2 N3 C17 C18 -50.6(7) . . . .
C4 N3 C17 C18 129.8(6) . . . .
N3 C17 C18 Te1 178.7(3) . . . .
C24 C19 C20 C21 1.4(8) . . . .
Te1 C19 C20 C21 179.9(4) . . . .
C19 C20 C21 C22 0.4(9) . . . .
C20 C21 C22 C23 -2.0(10) . . . .
C21 C22 C23 C24 1.9(10) . . . .
C22 C23 C24 C19 0.0(9) . . . .
C20 C19 C24 C23 -1.6(8) . . . .
Te1 C19 C24 C23 -179.9(4) . . . .
